data_4023476
loop_
_publ_author_name
'Takeshi Hanamoto'
'Eri Hashimoto'
'Masayuki Miura'
'Hiroshi Furuno'
'Junji Inanaga'

_publ_contact_author_address
;Department of Chemistry and Applied Chemistry,
Saga University
Honjyo-machi 1, 
Saga 840-8502, Japan
;
_publ_contact_author_email hanamoto@cc.saga-u.ac.jp
_publ_contact_author_fax +81-952-28-8548
_publ_contact_author_name 'Prof. Dr. Takeshi Hanamoto'
_publ_contact_author_phone +81-952-28-8704
_publ_section_title
;
 Reaction of N-Methyl-5-tributylstannyl-4-fluoro-1H-pyrazole and its
 Application to N-Methyl-chromeno[2,3-d]pyrazol-9-one Synthesis
;
_journal_name_full 'Journal of Organic Chemistry'
_journal_page_first 4736
_journal_page_last 4739
_journal_paper_doi 10.1021/jo800431t
_journal_volume 73
_journal_year 2008
_chemical_formula_moiety 'C10 H17 F N2 O'
_chemical_formula_sum 'C10 H17 F N2 O'
_chemical_formula_weight 200.26
_chemical_name_systematic
;
 ?
;
_space_group_IT_number 14
_symmetry_cell_setting monoclinic
_symmetry_space_group_name_Hall '-P 2ybc'
_symmetry_space_group_name_H-M 'P 1 21/c 1'
_atom_sites_solution_hydrogens geom
_atom_sites_solution_primary direct
_atom_sites_solution_secondary difmap
_audit_creation_method SHELXL-97
_cell_angle_alpha 90.00
_cell_angle_beta 91.27(2)
_cell_angle_gamma 90.00
_cell_formula_units_Z 4
_cell_length_a 7.539(4)
_cell_length_b 10.017(5)
_cell_length_c 14.621(9)
_cell_measurement_reflns_used 0
_cell_measurement_temperature 93(2)
_cell_measurement_theta_max 0
_cell_measurement_theta_min 0
_cell_volume 1103.9
_computing_structure_refinement 'SHELXL-97 (Sheldrick, 1997)'
_computing_structure_solution SIR2002
_diffrn_ambient_temperature 93(2)
_diffrn_measured_fraction_theta_full 0.996
_diffrn_measured_fraction_theta_max 0.996
_diffrn_measurement_device_type 'Rigaku RAXIS-RAPID'
_diffrn_measurement_method \w
_diffrn_radiation_monochromator graphite
_diffrn_radiation_source 'fine-focus sealed tube'
_diffrn_radiation_type MoK\a
_diffrn_radiation_wavelength 0.71073
_diffrn_reflns_av_R_equivalents 0.0483
_diffrn_reflns_av_sigmaI/netI 0.0391
_diffrn_reflns_limit_h_max 9
_diffrn_reflns_limit_h_min -9
_diffrn_reflns_limit_k_max 12
_diffrn_reflns_limit_k_min -12
_diffrn_reflns_limit_l_max 18
_diffrn_reflns_limit_l_min -18
_diffrn_reflns_number 10091
_diffrn_reflns_theta_full 27.48
_diffrn_reflns_theta_max 27.48
_diffrn_reflns_theta_min 3.38
_diffrn_standards_interval_count 0
_diffrn_standards_interval_time 0
_diffrn_standards_number 0
_exptl_absorpt_coefficient_mu 0.090
_exptl_absorpt_correction_type none
_exptl_crystal_colour ' colorless '
_exptl_crystal_density_diffrn 1.205
_exptl_crystal_density_meas ?
_exptl_crystal_density_method .
_exptl_crystal_description ' block '
_exptl_crystal_F_000 432
_exptl_crystal_size_max 0.40
_exptl_crystal_size_mid 0.40
_exptl_crystal_size_min 0.30
_refine_diff_density_max 0.244
_refine_diff_density_min -0.243
_refine_diff_density_rms 0.045
_refine_ls_extinction_method none
_refine_ls_goodness_of_fit_ref 1.059
_refine_ls_hydrogen_treatment mixed
_refine_ls_matrix_type full
_refine_ls_number_parameters 136
_refine_ls_number_reflns 2518
_refine_ls_number_restraints 0
_refine_ls_restrained_S_all 1.059
_refine_ls_R_factor_all 0.0632
_refine_ls_R_factor_gt 0.0439
_refine_ls_shift/su_max 0.000
_refine_ls_shift/su_mean 0.000
_refine_ls_structure_factor_coef Fsqd
_refine_ls_weighting_details 'calc w=1/[\s^2^(Fo^2^)+(0.0443P)^2^+0.3261P] where P=(Fo^2^+2Fc^2^)/3'
_refine_ls_weighting_scheme calc
_refine_ls_wR_factor_gt 0.0994
_refine_ls_wR_factor_ref 0.1077
_reflns_number_gt 1951
_reflns_number_total 2518
_reflns_threshold_expression >2sigma(I)
_cod_data_source_file jo800431t-File001.cif
_cod_data_source_block shelxs
_cod_depositor_comments
;
The following automatic conversions were performed:
'_symmetry_cell_setting' value 'Monoclinic ' changed to 'monoclinic'
according to '/home/saulius/struct/CIF-dictionaries/cif_core.dic'
dictionary named 'cif_core.dic' version 2.4.1 from 2010-06-29.

Automatic conversion script
Id: cif_fix_enum 1527 2010-12-29 10:47:43Z saulius 
;
_cod_original_sg_symbol_H-M 'P 1 21/c 1 '
_cod_database_code 4023476

loop_
_symmetry_equiv_pos_as_xyz
'x, y, z'
'-x, y+1/2, -z+1/2'
'-x, -y, -z'
'x, -y-1/2, z-1/2'

loop_
_atom_site_label
_atom_site_type_symbol
_atom_site_fract_x
_atom_site_fract_y
_atom_site_fract_z
_atom_site_U_iso_or_equiv
_atom_site_adp_type
_atom_site_occupancy
_atom_site_symmetry_multiplicity
_atom_site_calc_flag
_atom_site_refinement_flags
_atom_site_disorder_assembly
_atom_site_disorder_group
F1 F 0.29839(11) 0.14635(8) 0.39496(6) 0.0254(2) Uani 1 1 d . . .
O1 O 0.15098(13) 0.14507(10) 0.11678(6) 0.0218(2) Uani 1 1 d . . .
H6 H 0.0866 0.0879 0.1387 0.033 Uiso 1 1 calc R . .
C3 C 0.20904(18) 0.26531(14) 0.25737(9) 0.0177(3) Uani 1 1 d . . .
N4 N 0.11322(15) 0.37908(12) 0.24480(8) 0.0195(3) Uani 1 1 d . . .
C2 C 0.21669(18) 0.24906(14) 0.35075(9) 0.0192(3) Uani 1 1 d . . .
C1 C 0.12587(18) 0.35343(15) 0.39071(10) 0.0219(3) Uani 1 1 d . . .
H1 H 0.1116(3) 0.3659(3) 0.4545(12) 0.026 Uiso 1 1 calc R . .
N2 N 0.06163(16) 0.43366(12) 0.32488(8) 0.0222(3) Uani 1 1 d . . .
C5 C 0.28509(18) 0.18169(14) 0.18252(9) 0.0182(3) Uani 1 1 d . . .
H5 H 0.3344(8) 0.0963(13) 0.2113(5) 0.022 Uiso 1 1 calc R . .
C6 C 0.43596(18) 0.24989(14) 0.13075(9) 0.0203(3) Uani 1 1 d . . .
H7 H 0.3802(9) 0.3205(12) 0.0900(7) 0.024 Uiso 1 1 calc R . .
C10 C 0.6788(2) 0.22739(18) 0.25661(11) 0.0319(4) Uani 1 1 d . . .
H15 H 0.6013 0.1752 0.2936 0.048 Uiso 1 1 calc R . .
H16 H 0.7567 0.2791 0.2955 0.048 Uiso 1 1 calc R . .
H17 H 0.7478 0.1691 0.2192 0.048 Uiso 1 1 calc R . .
C8 C 0.6748(2) 0.20191(19) 0.01237(11) 0.0344(4) Uani 1 1 d . . .
H10 H 0.6364 0.2817 -0.0186 0.052 Uiso 1 1 calc R . .
H11 H 0.7092 0.1365 -0.0318 0.052 Uiso 1 1 calc R . .
H12 H 0.7741 0.2221 0.0522 0.052 Uiso 1 1 calc R . .
C7 C 0.5233(2) 0.14704(16) 0.06848(10) 0.0249(3) Uani 1 1 d . . .
H8 H 0.5689(5) 0.0731(9) 0.1065(4) 0.030 Uiso 1 1 calc R . .
H9 H 0.4322(11) 0.1103(5) 0.0264(5) 0.030 Uiso 1 1 calc R . .
C9 C 0.5689(2) 0.32061(16) 0.19556(11) 0.0258(3) Uani 1 1 d . . .
H13 H 0.6512(10) 0.3751(7) 0.1581(5) 0.031 Uiso 1 1 calc R . .
H14 H 0.5022(8) 0.3833(8) 0.2353(5) 0.031 Uiso 1 1 calc R . .
C4 C 0.0640(2) 0.44450(15) 0.15908(10) 0.0253(3) Uani 1 1 d . . .
H2 H -0.0433 0.4944 0.1668 0.038 Uiso 1 1 calc R . .
H3 H 0.0455 0.3784 0.1123 0.038 Uiso 1 1 calc R . .
H4 H 0.1574 0.5038 0.1416 0.038 Uiso 1 1 calc R . .

loop_
_atom_site_aniso_label
_atom_site_aniso_U_11
_atom_site_aniso_U_22
_atom_site_aniso_U_33
_atom_site_aniso_U_23
_atom_site_aniso_U_13
_atom_site_aniso_U_12
F1 0.0308(5) 0.0265(5) 0.0188(4) 0.0031(3) -0.0026(4) 0.0039(4)
O1 0.0236(5) 0.0261(6) 0.0156(5) -0.0002(4) -0.0005(4) -0.0071(4)
C3 0.0161(6) 0.0196(7) 0.0173(7) -0.0011(5) -0.0004(5) -0.0009(5)
N4 0.0199(6) 0.0224(6) 0.0162(6) -0.0013(5) 0.0007(5) 0.0017(5)
C2 0.0185(7) 0.0213(7) 0.0178(7) 0.0007(6) -0.0014(5) -0.0007(6)
C1 0.0187(7) 0.0299(8) 0.0171(7) -0.0026(6) 0.0014(5) -0.0019(6)
N2 0.0201(6) 0.0269(7) 0.0195(6) -0.0042(5) 0.0021(5) 0.0012(5)
C5 0.0204(7) 0.0196(7) 0.0145(7) -0.0001(5) -0.0011(5) 0.0005(5)
C6 0.0197(7) 0.0224(8) 0.0189(7) 0.0010(6) 0.0024(5) 0.0007(6)
C10 0.0235(8) 0.0476(10) 0.0245(8) -0.0063(7) -0.0017(6) -0.0047(7)
C8 0.0274(9) 0.0507(11) 0.0254(8) -0.0024(7) 0.0071(7) 0.0035(7)
C7 0.0222(8) 0.0324(8) 0.0200(7) -0.0049(6) 0.0015(6) 0.0017(6)
C9 0.0227(8) 0.0276(8) 0.0272(8) -0.0071(7) 0.0052(6) -0.0055(6)
C4 0.0282(8) 0.0266(8) 0.0208(8) 0.0009(6) -0.0028(6) 0.0058(6)

loop_
_atom_type_symbol
_atom_type_description
_atom_type_scat_dispersion_real
_atom_type_scat_dispersion_imag
_atom_type_scat_source
C C 0.0033 0.0000 'International Tables Vol C Tables 4.2.6.8 and 6.1.1.4'
H H 0.0000 0.0000 'International Tables Vol C Tables 4.2.6.8 and 6.1.1.4'
N N 0.0061 0.0000 'International Tables Vol C Tables 4.2.6.8 and 6.1.1.4'
O O 0.0106 0.0000 'International Tables Vol C Tables 4.2.6.8 and 6.1.1.4'
F F 0.0171 0.0000 'International Tables Vol C Tables 4.2.6.8 and 6.1.1.4'

loop_
_geom_angle_atom_site_label_1
_geom_angle_atom_site_label_2
_geom_angle_atom_site_label_3
_geom_angle
_geom_angle_site_symmetry_1
_geom_angle_site_symmetry_3
_geom_angle_publ_flag
C5 O1 H6 109.5 . . ?
N4 C3 C2 104.12(12) . . ?
N4 C3 C5 125.40(12) . . ?
C2 C3 C5 130.48(13) . . ?
N2 N4 C3 112.51(11) . . ?
N2 N4 C4 119.29(11) . . ?
C3 N4 C4 128.20(12) . . ?
F1 C2 C3 124.89(12) . . ?
F1 C2 C1 126.50(13) . . ?
C3 C2 C1 108.61(13) . . ?
N2 C1 C2 108.94(13) . . ?
N2 C1 H1 125.5 . . ?
C2 C1 H1 125.5 . . ?
C1 N2 N4 105.83(12) . . ?
O1 C5 C3 110.96(11) . . ?
O1 C5 C6 107.63(11) . . ?
C3 C5 C6 114.13(11) . . ?
O1 C5 H5 108.0 . . ?
C3 C5 H5 108.0 . . ?
C6 C5 H5 108.0 . . ?
C7 C6 C9 113.15(12) . . ?
C7 C6 C5 109.00(12) . . ?
C9 C6 C5 112.33(12) . . ?
C7 C6 H7 107.4 . . ?
C9 C6 H7 107.4 . . ?
C5 C6 H7 107.4 . . ?
C9 C10 H15 109.5 . . ?
C9 C10 H16 109.5 . . ?
H15 C10 H16 109.5 . . ?
C9 C10 H17 109.5 . . ?
H15 C10 H17 109.5 . . ?
H16 C10 H17 109.5 . . ?
C7 C8 H10 109.5 . . ?
C7 C8 H11 109.5 . . ?
H10 C8 H11 109.5 . . ?
C7 C8 H12 109.5 . . ?
H10 C8 H12 109.5 . . ?
H11 C8 H12 109.5 . . ?
C8 C7 C6 114.48(13) . . ?
C8 C7 H8 108.6 . . ?
C6 C7 H8 108.6 . . ?
C8 C7 H9 108.6 . . ?
C6 C7 H9 108.6 . . ?
H8 C7 H9 107.6 . . ?
C10 C9 C6 114.67(13) . . ?
C10 C9 H13 108.6 . . ?
C6 C9 H13 108.6 . . ?
C10 C9 H14 108.6 . . ?
C6 C9 H14 108.6 . . ?
H13 C9 H14 107.6 . . ?
N4 C4 H2 109.5 . . ?
N4 C4 H3 109.5 . . ?
H2 C4 H3 109.5 . . ?
N4 C4 H4 109.5 . . ?
H2 C4 H4 109.5 . . ?
H3 C4 H4 109.5 . . ?

loop_
_geom_bond_atom_site_label_1
_geom_bond_atom_site_label_2
_geom_bond_distance
_geom_bond_site_symmetry_2
_geom_bond_publ_flag
F1 C2 1.3557(16) . ?
O1 C5 1.4275(16) . ?
O1 H6 0.8200 . ?
C3 N4 1.3595(18) . ?
C3 C2 1.3749(19) . ?
C3 C5 1.5019(18) . ?
N4 N2 1.3569(16) . ?
N4 C4 1.4551(18) . ?
C2 C1 1.386(2) . ?
C1 N2 1.3365(19) . ?
C1 H1 0.9495 . ?
C5 C6 1.5400(19) . ?
C5 H5 1.0204 . ?
C6 C7 1.533(2) . ?
C6 C9 1.537(2) . ?
C6 H7 1.0103 . ?
C10 C9 1.524(2) . ?
C10 H15 0.9600 . ?
C10 H16 0.9600 . ?
C10 H17 0.9600 . ?
C8 C7 1.523(2) . ?
C8 H10 0.9600 . ?
C8 H11 0.9600 . ?
C8 H12 0.9600 . ?
C7 H8 0.9835 . ?
C7 H9 0.9835 . ?
C9 H13 0.9991 . ?
C9 H14 0.9991 . ?
C4 H2 0.9600 . ?
C4 H3 0.9600 . ?
C4 H4 0.9600 . ?
